data_4512609
loop_
_publ_author_name
'Chakraborty, Amit'
'Bag, Prasenjit'
'Goura, Joydeb'
'Bar, Arun Kumar'
'Sutter, Jean-Pascal'
'Chandrasekhar, Vadapalli'

_publ_section_title
;
 Chair-Shaped MnII2LnIII4(Ln = Gd, Tb, Dy, Ho) Heterometallic Complexes
 Assembled from a Tricompartmental Aminobenzohydrazide Ligand
;
_journal_issue 2
_journal_name_full 'Crystal Growth &amp; Design'
_journal_page_first 848
_journal_paper_doi 10.1021/cg501640y
_journal_volume 15
_journal_year 2015
_chemical_formula_sum 'C82 H100 Cl2 Ho4 Mn2 N14 O22'
_chemical_formula_weight 2474.25
_chemical_name_systematic
;
 ?
;
_space_group_crystal_system triclinic
_space_group_IT_number 2
_space_group_name_Hall '-P 1'
_space_group_name_H-M_alt 'P -1'
_symmetry_space_group_name_Hall '-P 1'
_symmetry_space_group_name_H-M 'P -1'
_atom_sites_solution_hydrogens mixed
_audit_creation_method SHELXL-2014
_cell_angle_alpha 73.807(5)
_cell_angle_beta 69.316(5)
_cell_angle_gamma 69.002(5)
_cell_formula_units_Z 1
_cell_length_a 13.327(5)
_cell_length_b 13.649(5)
_cell_length_c 14.848(5)
_cell_measurement_reflns_used 8675
_cell_measurement_temperature 100(2)
_cell_measurement_theta_max 27.03
_cell_measurement_theta_min 2.56
_cell_volume 2322.8(15)
_computing_cell_refinement 'Bruker SAINT'
_computing_data_collection 'Bruker APEX'
_computing_data_reduction 'Bruker SAINT'
_computing_molecular_graphics 'SHELXL 5.1, XP (Sheldrick, 1994)'
_computing_publication_material SHELXS-97
_computing_structure_refinement 'SHELXL-2014 (Sheldrick, 2014)'
_computing_structure_solution 'SHELXS-97 (Sheldrick, 2008)'
_diffrn_ambient_temperature 100(2)
_diffrn_measured_fraction_theta_full 0.996
_diffrn_measured_fraction_theta_max 0.996
_diffrn_radiation_type MoK\a
_diffrn_radiation_wavelength 0.71069
_diffrn_reflns_av_R_equivalents 0.0325
_diffrn_reflns_av_unetI/netI 0.0524
_diffrn_reflns_Laue_measured_fraction_full 0.996
_diffrn_reflns_Laue_measured_fraction_max 0.996
_diffrn_reflns_limit_h_max 16
_diffrn_reflns_limit_h_min -16
_diffrn_reflns_limit_k_max 16
_diffrn_reflns_limit_k_min -16
_diffrn_reflns_limit_l_max 17
_diffrn_reflns_limit_l_min -17
_diffrn_reflns_number 16748
_diffrn_reflns_point_group_measured_fraction_full 0.996
_diffrn_reflns_point_group_measured_fraction_max 0.996
_diffrn_reflns_theta_full 25.000
_diffrn_reflns_theta_max 25.499
_diffrn_reflns_theta_min 2.386
_exptl_absorpt_coefficient_mu 3.762
_exptl_absorpt_correction_T_max 0.661
_exptl_absorpt_correction_T_min 0.619
_exptl_absorpt_correction_type multi-scan
_exptl_absorpt_process_details 'SADABS 2.05 (Sheldrick, 2002)'
_exptl_crystal_colour orange
_exptl_crystal_density_diffrn 1.769
_exptl_crystal_description block
_exptl_crystal_F_000 1218
_exptl_crystal_size_max 0.130
_exptl_crystal_size_mid 0.120
_exptl_crystal_size_min 0.110
_refine_diff_density_max 1.475
_refine_diff_density_min -0.697
_refine_diff_density_rms 0.137
_refine_ls_extinction_method none
_refine_ls_goodness_of_fit_ref 1.019
_refine_ls_hydrogen_treatment mixed
_refine_ls_matrix_type full
_refine_ls_number_parameters 588
_refine_ls_number_reflns 8601
_refine_ls_number_restraints 6
_refine_ls_restrained_S_all 1.019
_refine_ls_R_factor_all 0.0457
_refine_ls_R_factor_gt 0.0292
_refine_ls_shift/su_max 0.000
_refine_ls_shift/su_mean 0.000
_refine_ls_structure_factor_coef Fsqd
_refine_ls_weighting_details 'w=1/[\s^2^(Fo^2^)+(0.0289P)^2^+1.0171P] where P=(Fo^2^+2Fc^2^)/3'
_refine_ls_weighting_scheme calc
_refine_ls_wR_factor_gt 0.0608
_refine_ls_wR_factor_ref 0.0656
_reflns_Friedel_coverage 0.000
_reflns_number_gt 6971
_reflns_number_total 8601
_reflns_threshold_expression 'I > 2\s(I)'
_cod_data_source_file cg501640y_si_002.cif
_cod_data_source_block Mn2Ho4
_cod_depositor_comments 'Adding full bibliography for 4512606--4512609.cif.'
_cod_database_code 4512609
_shelx_space_group_comment
;
The symmetry employed for this shelxl refinement is uniquely defined
by the following loop, which should always be used as a source of
symmetry information in preference to the above space-group names.
They are only intended as comments.
;
_shelx_estimated_absorpt_t_min 0.640
_shelx_estimated_absorpt_t_max 0.682
_shelxl_version_number 2014-3

loop_
_space_group_symop_operation_xyz
'x, y, z'
'-x, -y, -z'

loop_
_atom_site_label
_atom_site_type_symbol
_atom_site_fract_x
_atom_site_fract_y
_atom_site_fract_z
_atom_site_U_iso_or_equiv
_atom_site_adp_type
_atom_site_occupancy
_atom_site_site_symmetry_order
_atom_site_calc_flag
_atom_site_refinement_flags_posn
_atom_site_refinement_flags_adp
Ho1 Ho 0.03225(2) 0.15796(2) 0.30440(2) 0.01078(6) Uani 1 1 d . .
Ho2 Ho 0.16440(2) -0.04911(2) 0.47525(2) 0.01033(6) Uani 1 1 d . .
Mn1 Mn 0.28372(5) -0.04013(6) 0.22008(4) 0.01273(16) Uani 1 1 d . .
Cl1 Cl 0.28367(9) -0.13125(11) 0.10789(8) 0.0241(3) Uani 1 1 d . .
O6 O 0.1103(2) 0.2606(3) 0.3453(2) 0.0175(7) Uani 1 1 d . .
O9 O -0.0021(2) 0.1023(3) 0.4703(2) 0.0119(7) Uani 1 1 d . .
O2 O 0.1136(2) -0.0698(3) 0.64322(18) 0.0116(7) Uani 1 1 d . .
C21 C 0.1790(4) 0.2999(4) 0.1090(3) 0.0172(11) Uani 1 1 d . .
C2 C 0.1012(3) -0.0835(4) 0.8087(3) 0.0128(10) Uani 1 1 d . .
C22 C 0.2523(4) 0.2016(4) 0.1316(3) 0.0155(11) Uani 1 1 d . .
O1 O 0.0034(2) -0.1108(3) 0.82782(19) 0.0154(7) Uani 1 1 d . .
O5 O 0.0666(2) 0.3059(3) 0.1582(2) 0.0160(7) Uani 1 1 d . .
O3 O 0.3308(2) -0.1016(3) 0.35135(19) 0.0137(7) Uani 1 1 d . .
O11 O -0.2345(2) 0.2362(3) 0.4796(2) 0.0165(7) Uani 1 1 d . .
C5 C 0.2992(3) -0.0373(4) 0.7599(3) 0.0196(11) Uani 1 1 d . .
H5 H 0.3680 -0.0213 0.7431 0.024 Uiso 1 1 calc R U
O7 O 0.2197(2) 0.1053(3) 0.3995(2) 0.0174(7) Uani 1 1 d . .
C33 C -0.4363(4) 0.3632(5) 0.4490(3) 0.0287(13) Uani 1 1 d . .
H33A H -0.4419 0.2907 0.4611 0.043 Uiso 1 1 calc R U
H33B H -0.5011 0.4142 0.4285 0.043 Uiso 1 1 calc R U
H33C H -0.4349 0.3787 0.5090 0.043 Uiso 1 1 calc R U
C32 C -0.3326(4) 0.3477(5) 0.2751(3) 0.0272(13) Uani 1 1 d . .
H32A H -0.3388 0.2754 0.2878 0.041 Uiso 1 1 calc R U
H32B H -0.2638 0.3531 0.2230 0.041 Uiso 1 1 calc R U
H32C H -0.3975 0.3990 0.2548 0.041 Uiso 1 1 calc R U
O10 O -0.1311(2) 0.2897(3) 0.3313(2) 0.0163(7) Uani 1 1 d . .
N3 N 0.4410(3) 0.0033(3) 0.1646(2) 0.0144(9) Uani 1 1 d . .
N6 N 0.4456(4) 0.5520(5) 0.1732(4) 0.0516(15) Uani 1 1 d . .
O8 O 0.1259(2) -0.0235(3) 0.32734(19) 0.0120(7) Uani 1 1 d . .
O4 O 0.2103(2) 0.1249(3) 0.19384(19) 0.0140(7) Uani 1 1 d . .
N1 N 0.3352(3) -0.0688(3) 0.5145(2) 0.0144(9) Uani 1 1 d . .
C18 C 0.4038(4) 0.2723(4) 0.0195(3) 0.0228(12) Uani 1 1 d . .
H18 H 0.4815 0.2634 -0.0114 0.027 Uiso 1 1 calc R U
N2 N 0.4372(3) -0.0855(3) 0.4387(2) 0.0161(9) Uani 1 1 d . .
N7 N 0.9865(4) 0.2005(4) 0.6338(3) 0.0338(12) Uani 1 1 d . .
C37 C 0.3964(5) 0.6018(5) 0.2354(4) 0.0408(15) Uani 1 1 d . .
C27 C 0.3957(4) 0.1994(5) 0.3351(4) 0.0406(17) Uani 1 1 d . .
H27A H 0.4099 0.2046 0.2648 0.061 Uiso 1 1 calc R U
H27B H 0.4082 0.1244 0.3667 0.061 Uiso 1 1 calc R U
H27C H 0.4467 0.2290 0.3459 0.061 Uiso 1 1 calc R U
C7 C 0.1588(3) -0.0649(4) 0.7087(3) 0.0117(10) Uani 1 1 d . .
C35 C 0.0670(5) 0.4982(6) 0.6156(5) 0.0387(15) Uani 1 1 d . .
C10 C 0.5287(3) -0.1335(4) 0.2814(3) 0.0140(10) Uani 1 1 d . .
C8 C 0.3458(3) -0.0488(4) 0.5895(3) 0.0147(10) Uani 1 1 d . .
H8 H 0.4134 -0.0350 0.5823 0.018 Uiso 1 1 calc R U
C25 C 0.2751(4) 0.2617(4) 0.3784(3) 0.0178(11) Uani 1 1 d . .
C30 C -0.3291(3) 0.3724(4) 0.3686(3) 0.0187(11) Uani 1 1 d . .
C29 C -0.2249(3) 0.2930(4) 0.3966(3) 0.0160(10) Uani 1 1 d . .
C20 C 0.2136(4) 0.3839(4) 0.0426(3) 0.0222(11) Uani 1 1 d . .
H20 H 0.1611 0.4504 0.0283 0.027 Uiso 1 1 calc R U
C6 C 0.2624(3) -0.0453(4) 0.6850(3) 0.0149(10) Uani 1 1 d . .
C31 C -0.3193(4) 0.4855(4) 0.3488(4) 0.0287(13) Uani 1 1 d . .
H31A H -0.3841 0.5368 0.3284 0.043 Uiso 1 1 calc R U
H31B H -0.2504 0.4908 0.2968 0.043 Uiso 1 1 calc R U
H31C H -0.3172 0.5012 0.4085 0.043 Uiso 1 1 calc R U
C11 C 0.6204(3) -0.2143(4) 0.3021(3) 0.0184(11) Uani 1 1 d . .
H11 H 0.6171 -0.2475 0.3681 0.022 Uiso 1 1 calc R U
C17 C 0.3694(3) 0.1864(4) 0.0873(3) 0.0166(11) Uani 1 1 d . .
C12 C 0.7177(4) -0.2480(4) 0.2280(3) 0.0219(11) Uani 1 1 d . .
H12 H 0.7795 -0.3048 0.2428 0.026 Uiso 1 1 calc R U
C19 C 0.3293(4) 0.3671(5) -0.0027(4) 0.0292(13) Uani 1 1 d . .
H19 H 0.3555 0.4227 -0.0492 0.035 Uiso 1 1 calc R U
C34 C 0.0877(5) 0.5736(5) 0.5243(4) 0.0405(15) Uani 1 1 d . .
H34A H 0.1155 0.6267 0.5332 0.061 Uiso 1 1 calc R U
H34B H 0.0178 0.6094 0.5059 0.061 Uiso 1 1 calc R U
H34C H 0.1437 0.5352 0.4726 0.061 Uiso 1 1 calc R U
C52 C 0.6457(5) 0.3437(6) 0.0371(5) 0.0526(19) Uani 1 1 d . .
H52A H 0.6375 0.2746 0.0762 0.079 Uiso 1 1 calc R U
H52B H 0.6263 0.3554 -0.0236 0.079 Uiso 1 1 calc R U
H52C H 0.5955 0.4005 0.0743 0.079 Uiso 1 1 calc R U
C24 C 0.1959(3) 0.2050(4) 0.3738(3) 0.0158(11) Uani 1 1 d . .
C14 C 0.6337(3) -0.1141(4) 0.1105(3) 0.0178(11) Uani 1 1 d . .
H14 H 0.6393 -0.0794 0.0446 0.021 Uiso 1 1 calc R U
C16 C 0.4558(3) 0.0903(4) 0.1096(3) 0.0167(11) Uani 1 1 d . .
H16 H 0.5312 0.0923 0.0802 0.020 Uiso 1 1 calc R U
C9 C 0.4253(3) -0.1034(4) 0.3625(3) 0.0145(10) Uani 1 1 d . .
C23 C -0.0144(4) 0.4045(4) 0.1339(3) 0.0263(12) Uani 1 1 d . .
H23A H -0.0024 0.4627 0.1514 0.039 Uiso 1 1 calc R U
H23B H -0.0901 0.3991 0.1702 0.039 Uiso 1 1 calc R U
H23C H -0.0060 0.4189 0.0636 0.039 Uiso 1 1 calc R U
C28 C 0.2518(4) 0.3749(5) 0.3214(4) 0.0349(14) Uani 1 1 d . .
H28A H 0.1747 0.4156 0.3503 0.052 Uiso 1 1 calc R U
H28B H 0.2617 0.3732 0.2531 0.052 Uiso 1 1 calc R U
H28C H 0.3040 0.4089 0.3240 0.052 Uiso 1 1 calc R U
C13 C 0.7224(4) -0.1971(4) 0.1331(3) 0.0210(12) Uani 1 1 d . .
H13 H 0.7880 -0.2196 0.0821 0.025 Uiso 1 1 calc R U
C3 C 0.1395(3) -0.0777(4) 0.8814(3) 0.0167(11) Uani 1 1 d . .
H3 H 0.0983 -0.0911 0.9481 0.020 Uiso 1 1 calc R U
C4 C 0.2391(3) -0.0519(4) 0.8561(3) 0.0180(11) Uani 1 1 d . .
H4 H 0.2650 -0.0444 0.9050 0.022 Uiso 1 1 calc R U
C26 C 0.2550(5) 0.2627(5) 0.4854(4) 0.0395(16) Uani 1 1 d . .
H26A H 0.3009 0.3019 0.4908 0.059 Uiso 1 1 calc R U
H26B H 0.2753 0.1894 0.5203 0.059 Uiso 1 1 calc R U
H26C H 0.1756 0.2977 0.5141 0.059 Uiso 1 1 calc R U
C15 C 0.5356(3) -0.0810(4) 0.1841(3) 0.0147(10) Uani 1 1 d . .
C1 C -0.0622(3) -0.1220(4) 0.9290(3) 0.0153(8) Uani 1 1 d . U
H1A H -0.0190 -0.1815 0.9678 0.023 Uiso 1 1 calc R U
H1B H -0.1315 -0.1361 0.9346 0.023 Uiso 1 1 calc R U
H1C H -0.0807 -0.0561 0.9534 0.023 Uiso 1 1 calc R U
N4 N 0.8526(4) 0.3437(5) -0.0039(4) 0.0490(14) Uani 1 1 d . .
N5 N 0.0521(5) 0.4382(5) 0.6860(4) 0.0593(16) Uani 1 1 d . .
C36 C 0.3320(5) 0.6579(5) 0.3171(4) 0.0427(16) Uani 1 1 d . .
H36A H 0.2545 0.6914 0.3140 0.064 Uiso 1 1 calc R U
H36B H 0.3650 0.7128 0.3139 0.064 Uiso 1 1 calc R U
H36C H 0.3328 0.6073 0.3786 0.064 Uiso 1 1 calc R U
C88 C 0.7618(5) 0.3444(5) 0.0139(4) 0.0412(16) Uani 1 1 d . .
C38 C 0.9925(4) 0.2043(4) 0.7072(4) 0.0282(13) Uani 1 1 d . .
C39 C 0.9999(5) 0.2054(5) 0.8029(4) 0.0428(16) Uani 1 1 d . .
H39A H 0.9411 0.1784 0.8544 0.064 Uiso 1 1 calc R U
H39B H 0.9900 0.2785 0.8081 0.064 Uiso 1 1 calc R U
H39C H 1.0735 0.1600 0.8103 0.064 Uiso 1 1 calc R U
H100 H 0.093(4) -0.059(4) 0.328(4) 0.029(16) Uiso 1 1 d . .
H102 H -0.002(4) 0.137(4) 0.495(3) 0.013(14) Uiso 1 1 d . .

loop_
_atom_site_aniso_label
_atom_site_aniso_U_11
_atom_site_aniso_U_22
_atom_site_aniso_U_33
_atom_site_aniso_U_23
_atom_site_aniso_U_13
_atom_site_aniso_U_12
Ho1 0.00863(10) 0.01556(14) 0.00805(10) -0.00154(8) -0.00124(7) -0.00488(10)
Ho2 0.00756(10) 0.01649(15) 0.00713(10) -0.00187(8) -0.00120(7) -0.00472(10)
Mn1 0.0086(3) 0.0200(5) 0.0077(3) -0.0017(3) -0.0005(2) -0.0044(3)
Cl1 0.0251(6) 0.0324(9) 0.0186(6) -0.0111(5) -0.0042(5) -0.0095(6)
O6 0.0149(16) 0.022(2) 0.0177(16) -0.0046(14) -0.0040(13) -0.0075(16)
O9 0.0114(15) 0.015(2) 0.0108(15) -0.0051(14) -0.0030(12) -0.0042(15)
O2 0.0101(14) 0.018(2) 0.0080(14) -0.0016(13) -0.0029(11) -0.0050(14)
C21 0.018(2) 0.022(3) 0.013(2) 0.000(2) -0.0016(18) -0.012(2)
C2 0.010(2) 0.015(3) 0.013(2) -0.0025(19) -0.0043(17) -0.002(2)
C22 0.018(2) 0.022(3) 0.009(2) -0.004(2) -0.0007(17) -0.010(2)
O1 0.0122(14) 0.028(2) 0.0081(14) -0.0047(14) -0.0009(12) -0.0085(15)
O5 0.0095(14) 0.019(2) 0.0158(15) 0.0025(14) -0.0030(12) -0.0045(15)
O3 0.0088(14) 0.024(2) 0.0083(14) -0.0022(13) -0.0025(11) -0.0047(15)
O11 0.0140(15) 0.019(2) 0.0132(15) -0.0025(14) -0.0017(12) -0.0035(16)
C5 0.016(2) 0.031(4) 0.017(2) -0.006(2) -0.0046(18) -0.011(2)
O7 0.0126(15) 0.016(2) 0.0200(16) -0.0006(14) -0.0020(13) -0.0052(16)
C33 0.015(2) 0.033(4) 0.029(3) -0.003(2) 0.000(2) -0.004(3)
C32 0.016(2) 0.035(4) 0.027(3) -0.005(2) -0.010(2) -0.001(3)
O10 0.0101(15) 0.019(2) 0.0142(15) 0.0005(14) 0.0001(12) -0.0036(15)
N3 0.0114(18) 0.021(3) 0.0106(17) -0.0014(17) -0.0032(14) -0.0058(19)
N6 0.038(3) 0.049(4) 0.037(3) -0.001(3) 0.006(2) 0.000(3)
O8 0.0119(15) 0.018(2) 0.0087(14) -0.0012(13) -0.0013(12) -0.0092(15)
O4 0.0137(15) 0.019(2) 0.0097(14) 0.0001(13) -0.0023(12) -0.0074(15)
N1 0.0095(17) 0.024(3) 0.0095(17) -0.0026(16) -0.0005(14) -0.0063(18)
C18 0.014(2) 0.031(4) 0.023(2) 0.003(2) -0.0029(19) -0.013(3)
N2 0.0082(17) 0.027(3) 0.0096(17) -0.0026(17) 0.0006(14) -0.0053(19)
N7 0.046(3) 0.037(3) 0.026(2) -0.007(2) -0.012(2) -0.018(3)
C37 0.037(3) 0.035(4) 0.045(4) 0.005(3) -0.013(3) -0.012(3)
C27 0.018(3) 0.046(5) 0.065(4) -0.022(3) -0.006(3) -0.015(3)
C7 0.013(2) 0.013(3) 0.009(2) -0.0004(18) -0.0055(16) -0.002(2)
C35 0.036(3) 0.031(4) 0.055(4) -0.012(3) -0.021(3) -0.006(3)
C10 0.007(2) 0.023(3) 0.014(2) -0.004(2) -0.0031(17) -0.005(2)
C8 0.010(2) 0.020(3) 0.016(2) -0.004(2) -0.0034(17) -0.007(2)
C25 0.018(2) 0.017(3) 0.023(2) -0.003(2) -0.0088(19) -0.008(2)
C30 0.011(2) 0.017(3) 0.020(2) -0.003(2) -0.0037(18) 0.004(2)
C29 0.017(2) 0.015(3) 0.016(2) -0.004(2) -0.0039(19) -0.005(2)
C20 0.019(2) 0.012(3) 0.030(3) 0.002(2) -0.008(2) 0.000(2)
C6 0.016(2) 0.019(3) 0.012(2) -0.0035(19) -0.0033(17) -0.007(2)
C31 0.019(2) 0.022(4) 0.038(3) -0.005(3) -0.006(2) 0.000(3)
C11 0.015(2) 0.023(3) 0.016(2) -0.002(2) -0.0012(18) -0.008(2)
C17 0.016(2) 0.019(3) 0.014(2) 0.000(2) -0.0005(18) -0.010(2)
C12 0.015(2) 0.020(3) 0.026(3) -0.002(2) -0.005(2) -0.002(2)
C19 0.021(3) 0.028(4) 0.032(3) 0.004(2) 0.000(2) -0.014(3)
C34 0.043(3) 0.037(4) 0.042(3) -0.014(3) -0.016(3) -0.002(3)
C52 0.057(4) 0.053(5) 0.063(4) -0.028(4) -0.023(3) -0.015(4)
C24 0.010(2) 0.025(3) 0.011(2) -0.010(2) 0.0044(17) -0.007(2)
C14 0.019(2) 0.023(3) 0.011(2) -0.002(2) 0.0007(18) -0.012(2)
C16 0.011(2) 0.031(4) 0.010(2) -0.005(2) -0.0003(17) -0.009(2)
C9 0.010(2) 0.021(3) 0.011(2) -0.0004(19) -0.0005(17) -0.007(2)
C23 0.015(2) 0.025(4) 0.026(3) 0.006(2) -0.002(2) -0.001(3)
C28 0.035(3) 0.026(4) 0.053(3) 0.000(3) -0.018(3) -0.019(3)
C13 0.013(2) 0.026(3) 0.019(2) -0.005(2) 0.0055(19) -0.008(2)
C3 0.018(2) 0.023(3) 0.010(2) -0.004(2) -0.0024(17) -0.007(2)
C4 0.019(2) 0.025(3) 0.015(2) -0.007(2) -0.0075(18) -0.007(2)
C26 0.050(3) 0.059(5) 0.030(3) -0.011(3) -0.012(3) -0.036(4)
C15 0.014(2) 0.019(3) 0.014(2) -0.005(2) -0.0013(17) -0.008(2)
C1 0.0152(9) 0.0153(9) 0.0152(9) -0.00263(18) -0.0043(3) -0.0044(3)
N4 0.051(3) 0.038(4) 0.059(3) -0.011(3) -0.017(3) -0.011(3)
N5 0.055(4) 0.050(5) 0.071(4) -0.002(3) -0.024(3) -0.014(4)
C36 0.066(4) 0.036(4) 0.028(3) 0.001(3) -0.019(3) -0.017(4)
C88 0.059(4) 0.026(4) 0.041(3) -0.014(3) -0.022(3) -0.001(3)
C38 0.032(3) 0.025(4) 0.029(3) 0.000(2) -0.007(2) -0.016(3)
C39 0.063(4) 0.051(5) 0.027(3) -0.006(3) -0.017(3) -0.028(4)

loop_
_atom_type_symbol
_atom_type_description
_atom_type_scat_dispersion_real
_atom_type_scat_dispersion_imag
_atom_type_scat_source
C C 0.0033 0.0016 'International Tables Vol C Tables 4.2.6.8 and 6.1.1.4'
H H 0.0000 0.0000 'International Tables Vol C Tables 4.2.6.8 and 6.1.1.4'
N N 0.0061 0.0033 'International Tables Vol C Tables 4.2.6.8 and 6.1.1.4'
O O 0.0106 0.0060 'International Tables Vol C Tables 4.2.6.8 and 6.1.1.4'
Mn Mn 0.3368 0.7283 'International Tables Vol C Tables 4.2.6.8 and 6.1.1.4'
Ho Ho -0.2175 4.6783 'International Tables Vol C Tables 4.2.6.8 and 6.1.1.4'
Cl Cl 0.1484 0.1585 'International Tables Vol C Tables 4.2.6.8 and 6.1.1.4'

loop_
_geom_angle_atom_site_label_1
_geom_angle_atom_site_label_2
_geom_angle_atom_site_label_3
_geom_angle
_geom_angle_site_symmetry_1
_geom_angle_site_symmetry_3
O10 Ho1 O9 88.87(11) . .
O10 Ho1 O6 87.65(11) . .
O9 Ho1 O6 78.25(11) . .
O10 Ho1 O4 139.91(11) . .
O9 Ho1 O4 124.05(10) . .
O6 Ho1 O4 78.81(9) . .
O10 Ho1 O8 148.50(10) . .
O9 Ho1 O8 73.99(10) . .
O6 Ho1 O8 113.51(11) . .
O4 Ho1 O8 69.87(10) . .
O10 Ho1 O2 74.72(11) . 2_556
O9 Ho1 O2 72.94(9) . 2_556
O6 Ho1 O2 146.24(9) . 2_556
O4 Ho1 O2 132.44(9) . 2_556
O8 Ho1 O2 75.04(10) . 2_556
O10 Ho1 O1 93.34(10) . 2_556
O9 Ho1 O1 135.25(10) . 2_556
O6 Ho1 O1 146.48(10) . 2_556
O4 Ho1 O1 79.07(9) . 2_556
O8 Ho1 O1 81.60(10) . 2_556
O2 Ho1 O1 64.72(8) 2_556 2_556
O10 Ho1 O5 76.40(10) . .
O9 Ho1 O5 147.71(10) . .
O6 Ho1 O5 72.65(10) . .
O4 Ho1 O5 63.57(10) . .
O8 Ho1 O5 130.78(9) . .
O2 Ho1 O5 128.09(9) 2_556 .
O1 Ho1 O5 75.04(10) 2_556 .
O10 Ho1 Mn1 169.87(7) . .
O9 Ho1 Mn1 100.68(8) . .
O6 Ho1 Mn1 97.54(8) . .
O4 Ho1 Mn1 34.57(8) . .
O8 Ho1 Mn1 35.31(7) . .
O2 Ho1 Mn1 104.68(8) 2_556 .
O1 Ho1 Mn1 77.52(7) 2_556 .
O5 Ho1 Mn1 96.77(7) . .
O10 Ho1 Ho2 130.42(7) . .
O9 Ho1 Ho2 41.55(8) . .
O6 Ho1 Ho2 82.72(9) . .
O4 Ho1 Ho2 85.37(8) . .
O8 Ho1 Ho2 39.09(6) . .
O2 Ho1 Ho2 87.16(8) 2_556 .
O1 Ho1 Ho2 120.09(8) 2_556 .
O5 Ho1 Ho2 143.15(6) . .
Mn1 Ho1 Ho2 59.20(2) . .
O10 Ho1 Ho2 73.40(8) . 2_556
O9 Ho1 Ho2 36.84(7) . 2_556
O6 Ho1 Ho2 110.54(7) . 2_556
O4 Ho1 Ho2 146.67(8) . 2_556
O8 Ho1 Ho2 77.25(7) . 2_556
O2 Ho1 Ho2 37.13(6) 2_556 2_556
O1 Ho1 Ho2 101.78(7) 2_556 2_556
O5 Ho1 Ho2 149.41(6) . 2_556
Mn1 Ho1 Ho2 112.45(3) . 2_556
Ho2 Ho1 Ho2 65.14(2) . 2_556
O2 Ho2 O9 74.74(9) . 2_556
O2 Ho2 O8 152.54(9) . .
O9 Ho2 O8 79.42(10) 2_556 .
O2 Ho2 O7 111.96(10) . .
O9 Ho2 O7 138.69(12) 2_556 .
O8 Ho2 O7 81.92(10) . .
O2 Ho2 O3 136.00(10) . .
O9 Ho2 O3 130.21(10) 2_556 .
O8 Ho2 O3 69.36(10) . .
O7 Ho2 O3 74.56(11) . .
O2 Ho2 O11 78.17(10) . 2_556
O9 Ho2 O11 77.93(11) 2_556 2_556
O8 Ho2 O11 105.46(10) . 2_556
O7 Ho2 O11 142.93(10) . 2_556
O3 Ho2 O11 74.47(10) . 2_556
O2 Ho2 O9 90.36(10) . .
O9 Ho2 O9 68.08(14) 2_556 .
O8 Ho2 O9 71.29(10) . .
O7 Ho2 O9 71.10(11) . .
O3 Ho2 O9 130.40(11) . .
O11 Ho2 O9 145.93(9) 2_556 .
O2 Ho2 N1 75.07(10) . .
O9 Ho2 N1 144.00(12) 2_556 .
O8 Ho2 N1 132.39(10) . .
O7 Ho2 N1 71.91(12) . .
O3 Ho2 N1 65.72(10) . .
O11 Ho2 N1 77.10(11) 2_556 .
O9 Ho2 N1 131.07(11) . .
O2 Ho2 Mn1 171.31(7) . .
O9 Ho2 Mn1 111.01(7) 2_556 .
O8 Ho2 Mn1 35.39(7) . .
O7 Ho2 Mn1 68.41(7) . .
O3 Ho2 Mn1 35.30(7) . .
O11 Ho2 Mn1 96.39(6) 2_556 .
O9 Ho2 Mn1 97.83(7) . .
N1 Ho2 Mn1 97.21(7) . .
O2 Ho2 Ho1 128.72(8) . .
O9 Ho2 Ho1 86.18(9) 2_556 .
O8 Ho2 Ho1 38.98(8) . .
O7 Ho2 Ho1 57.13(8) . .
O3 Ho2 Ho1 92.36(8) . .
O11 Ho2 Ho1 143.75(6) 2_556 .
O9 Ho2 Ho1 38.64(7) . .
N1 Ho2 Ho1 128.51(9) . .
Mn1 Ho2 Ho1 59.27(2) . .
O2 Ho2 Ho1 39.58(6) . 2_556
O9 Ho2 Ho1 36.22(7) 2_556 2_556
O8 Ho2 Ho1 115.61(7) . 2_556
O7 Ho2 Ho1 141.94(7) . 2_556
O3 Ho2 Ho1 142.17(8) . 2_556
O11 Ho2 Ho1 68.05(6) 2_556 2_556
O9 Ho2 Ho1 82.60(7) . 2_556
N1 Ho2 Ho1 109.34(8) . 2_556
Mn1 Ho2 Ho1 144.329(14) . 2_556
Ho1 Ho2 Ho1 114.86(2) . 2_556
O2 Ho2 Ho2 81.29(7) . 2_556
O9 Ho2 Ho2 34.93(9) 2_556 2_556
O8 Ho2 Ho2 72.17(7) . 2_556
O7 Ho2 Ho2 104.06(8) . 2_556
O3 Ho2 Ho2 141.31(6) . 2_556
O11 Ho2 Ho2 112.82(6) 2_556 2_556
O9 Ho2 Ho2 33.15(7) . 2_556
N1 Ho2 Ho2 151.92(7) . 2_556
Mn1 Ho2 Ho2 107.189(15) . 2_556
Ho1 Ho2 Ho2 58.576(12) . 2_556
Ho1 Ho2 Ho2 56.287(16) 2_556 2_556
O4 Mn1 O3 115.52(11) . .
O4 Mn1 O8 78.47(12) . .
O3 Mn1 O8 77.99(11) . .
O4 Mn1 N3 83.74(13) . .
O3 Mn1 N3 83.94(12) . .
O8 Mn1 N3 145.91(12) . .
O4 Mn1 Cl1 114.74(8) . .
O3 Mn1 Cl1 129.37(10) . .
O8 Mn1 Cl1 106.59(8) . .
N3 Mn1 Cl1 107.23(9) . .
O4 Mn1 Ho2 91.04(7) . .
O3 Mn1 Ho2 39.99(7) . .
O8 Mn1 Ho2 39.56(7) . .
N3 Mn1 Ho2 112.99(8) . .
Cl1 Mn1 Ho2 134.17(4) . .
O4 Mn1 Ho1 39.13(7) . .
O3 Mn1 Ho1 98.97(8) . .
O8 Mn1 Ho1 39.35(9) . .
N3 Mn1 Ho1 117.98(11) . .
Cl1 Mn1 Ho1 116.30(4) . .
Ho2 Mn1 Ho1 61.531(12) . .
C24 O6 Ho1 112.1(3) . .
Ho1 O9 Ho2 106.94(11) . 2_556
Ho1 O9 Ho2 99.81(10) . .
Ho2 O9 Ho2 111.92(14) 2_556 .
Ho1 O9 H102 115(4) . .
Ho2 O9 H102 115(4) 2_556 .
Ho2 O9 H102 107(4) . .
C7 O2 Ho2 135.2(2) . .
C7 O2 Ho1 119.8(2) . 2_556
Ho2 O2 Ho1 103.29(9) . 2_556
C22 C21 C20 123.1(4) . .
C22 C21 O5 113.5(4) . .
C20 C21 O5 123.4(5) . .
C3 C2 O1 122.9(4) . .
C3 C2 C7 123.0(4) . .
O1 C2 C7 114.1(3) . .
O4 C22 C21 118.5(4) . .
O4 C22 C17 122.9(5) . .
C21 C22 C17 118.7(4) . .
C2 O1 C1 115.4(3) . .
C2 O1 Ho1 119.2(2) . 2_556
C1 O1 Ho1 124.9(2) . 2_556
C21 O5 C23 116.2(4) . .
C21 O5 Ho1 115.7(3) . .
C23 O5 Ho1 126.8(2) . .
C9 O3 Mn1 125.1(3) . .
C9 O3 Ho2 118.0(2) . .
Mn1 O3 Ho2 104.70(12) . .
C29 O11 Ho2 129.8(3) . 2_556
C4 C5 C6 122.1(4) . .
C4 C5 H5 118.9 . .
C6 C5 H5 118.9 . .
C24 O7 Ho2 150.5(3) . .
C30 C33 H33A 109.5 . .
C30 C33 H33B 109.5 . .
H33A C33 H33B 109.5 . .
C30 C33 H33C 109.5 . .
H33A C33 H33C 109.5 . .
H33B C33 H33C 109.5 . .
C30 C32 H32A 109.5 . .
C30 C32 H32B 109.5 . .
H32A C32 H32B 109.5 . .
C30 C32 H32C 109.5 . .
H32A C32 H32C 109.5 . .
H32B C32 H32C 109.5 . .
C29 O10 Ho1 131.6(3) . .
C16 N3 C15 119.1(4) . .
C16 N3 Mn1 126.2(3) . .
C15 N3 Mn1 114.3(3) . .
Mn1 O8 Ho1 105.34(13) . .
Mn1 O8 Ho2 105.05(12) . .
Ho1 O8 Ho2 101.93(10) . .
Mn1 O8 H100 115(4) . .
Ho1 O8 H100 114(4) . .
Ho2 O8 H100 113(4) . .
C22 O4 Mn1 130.2(3) . .
C22 O4 Ho1 123.4(3) . .
Mn1 O4 Ho1 106.29(12) . .
C8 N1 N2 112.0(3) . .
C8 N1 Ho2 129.3(3) . .
N2 N1 Ho2 117.6(2) . .
C19 C18 C17 122.0(4) . .
C19 C18 H18 119.0 . .
C17 C18 H18 119.0 . .
C9 N2 N1 111.6(3) . .
N6 C37 C36 176.0(7) . .
C25 C27 H27A 109.5 . .
C25 C27 H27B 109.5 . .
H27A C27 H27B 109.5 . .
C25 C27 H27C 109.5 . .
H27A C27 H27C 109.5 . .
H27B C27 H27C 109.5 . .
O2 C7 C6 124.5(3) . .
O2 C7 C2 118.6(3) . .
C6 C7 C2 116.8(3) . .
N5 C35 C34 178.9(8) . .
C11 C10 C15 119.3(4) . .
C11 C10 C9 119.3(4) . .
C15 C10 C9 121.4(4) . .
N1 C8 C6 125.5(3) . .
N1 C8 H8 117.3 . .
C6 C8 H8 117.3 . .
C26 C25 C28 110.3(4) . .
C26 C25 C27 110.0(4) . .
C28 C25 C27 109.4(4) . .
C26 C25 C24 107.3(3) . .
C28 C25 C24 110.8(4) . .
C27 C25 C24 108.9(4) . .
C33 C30 C31 110.0(4) . .
C33 C30 C29 111.6(4) . .
C31 C30 C29 108.7(4) . .
C33 C30 C32 108.8(3) . .
C31 C30 C32 109.5(4) . .
C29 C30 C32 108.1(4) . .
O11 C29 O10 123.5(4) . .
O11 C29 C30 120.1(4) . .
O10 C29 C30 116.4(4) . .
C21 C20 C19 117.7(5) . .
C21 C20 H20 121.1 . .
C19 C20 H20 121.1 . .
C7 C6 C5 119.4(4) . .
C7 C6 C8 124.8(3) . .
C5 C6 C8 115.0(3) . .
C30 C31 H31A 109.5 . .
C30 C31 H31B 109.5 . .
H31A C31 H31B 109.5 . .
C30 C31 H31C 109.5 . .
H31A C31 H31C 109.5 . .
H31B C31 H31C 109.5 . .
C10 C11 C12 121.3(4) . .
C10 C11 H11 119.3 . .
C12 C11 H11 119.3 . .
C18 C17 C22 117.7(5) . .
C18 C17 C16 117.7(4) . .
C22 C17 C16 124.5(4) . .
C13 C12 C11 118.6(5) . .
C13 C12 H12 120.7 . .
C11 C12 H12 120.7 . .
C18 C19 C20 120.7(5) . .
C18 C19 H19 119.7 . .
C20 C19 H19 119.7 . .
C35 C34 H34A 109.5 . .
C35 C34 H34B 109.5 . .
H34A C34 H34B 109.5 . .
C35 C34 H34C 109.5 . .
H34A C34 H34C 109.5 . .
H34B C34 H34C 109.5 . .
C88 C52 H52A 109.5 . .
C88 C52 H52B 109.5 . .
H52A C52 H52B 109.5 . .
C88 C52 H52C 109.5 . .
H52A C52 H52C 109.5 . .
H52B C52 H52C 109.5 . .
O7 C24 O6 123.3(4) . .
O7 C24 C25 118.0(4) . .
O6 C24 C25 118.7(4) . .
C13 C14 C15 120.3(4) . .
C13 C14 H14 119.9 . .
C15 C14 H14 119.9 . .
N3 C16 C17 126.6(4) . .
N3 C16 H16 116.7 . .
C17 C16 H16 116.7 . .
N2 C9 O3 126.2(3) . .
N2 C9 C10 117.0(3) . .
O3 C9 C10 116.8(3) . .
O5 C23 H23A 109.5 . .
O5 C23 H23B 109.5 . .
H23A C23 H23B 109.5 . .
O5 C23 H23C 109.5 . .
H23A C23 H23C 109.5 . .
H23B C23 H23C 109.5 . .
C25 C28 H28A 109.5 . .
C25 C28 H28B 109.5 . .
H28A C28 H28B 109.5 . .
C25 C28 H28C 109.5 . .
H28A C28 H28C 109.5 . .
H28B C28 H28C 109.5 . .
C12 C13 C14 121.4(4) . .
C12 C13 H13 119.3 . .
C14 C13 H13 119.3 . .
C2 C3 C4 119.2(4) . .
C2 C3 H3 120.4 . .
C4 C3 H3 120.4 . .
C5 C4 C3 119.3(4) . .
C5 C4 H4 120.4 . .
C3 C4 H4 120.4 . .
C25 C26 H26A 109.5 . .
C25 C26 H26B 109.5 . .
H26A C26 H26B 109.5 . .
C25 C26 H26C 109.5 . .
H26A C26 H26C 109.5 . .
H26B C26 H26C 109.5 . .
C14 C15 C10 119.1(4) . .
C14 C15 N3 122.5(4) . .
C10 C15 N3 118.4(3) . .
O1 C1 H1A 109.5 . .
O1 C1 H1B 109.5 . .
H1A C1 H1B 109.5 . .
O1 C1 H1C 109.5 . .
H1A C1 H1C 109.5 . .
H1B C1 H1C 109.5 . .
C37 C36 H36A 109.5 . .
C37 C36 H36B 109.5 . .
H36A C36 H36B 109.5 . .
C37 C36 H36C 109.5 . .
H36A C36 H36C 109.5 . .
H36B C36 H36C 109.5 . .
N4 C88 C52 179.2(8) . .
N7 C38 C39 178.0(6) . .
C38 C39 H39A 109.5 . .
C38 C39 H39B 109.5 . .
H39A C39 H39B 109.5 . .
C38 C39 H39C 109.5 . .
H39A C39 H39C 109.5 . .
H39B C39 H39C 109.5 . .

loop_
_geom_bond_atom_site_label_1
_geom_bond_atom_site_label_2
_geom_bond_distance
_geom_bond_site_symmetry_2
Ho1 O10 2.260(3) .
Ho1 O9 2.295(3) .
Ho1 O6 2.319(3) .
Ho1 O4 2.328(3) .
Ho1 O8 2.328(3) .
Ho1 O2 2.432(3) 2_556
Ho1 O1 2.465(2) 2_556
Ho1 O5 2.552(3) .
Ho1 Mn1 3.5411(11) .
Ho1 Ho2 3.6215(9) .
Ho1 Ho2 3.7152(9) 2_556
Ho2 O2 2.304(3) .
Ho2 O9 2.329(3) 2_556
Ho2 O8 2.334(3) .
Ho2 O7 2.336(3) .
Ho2 O3 2.351(3) .
Ho2 O11 2.371(4) 2_556
Ho2 O9 2.438(3) .
Ho2 N1 2.450(3) .
Ho2 Mn1 3.5388(13) .
Ho2 Ho1 3.7152(9) 2_556
Ho2 Ho2 3.9502(16) 2_556
Mn1 O4 2.094(3) .
Mn1 O3 2.114(3) .
Mn1 O8 2.122(3) .
Mn1 N3 2.196(3) .
Mn1 Cl1 2.3406(12) .
O6 C24 1.264(6) .
O9 Ho2 2.329(3) 2_556
O9 H102 0.67(4) .
O2 C7 1.338(4) .
O2 Ho1 2.432(3) 2_556
C21 C22 1.381(7) .
C21 C20 1.388(7) .
C21 O5 1.399(5) .
C2 C3 1.378(5) .
C2 O1 1.395(4) .
C2 C7 1.408(5) .
C22 O4 1.334(5) .
C22 C17 1.424(6) .
O1 C1 1.444(5) .
O1 Ho1 2.465(2) 2_556
O5 C23 1.440(6) .
O3 C9 1.317(4) .
O11 C29 1.250(6) .
O11 Ho2 2.371(4) 2_556
C5 C4 1.367(6) .
C5 C6 1.406(5) .
C5 H5 0.9500 .
O7 C24 1.258(6) .
C33 C30 1.523(6) .
C33 H33A 0.9800 .
C33 H33B 0.9800 .
C33 H33C 0.9800 .
C32 C30 1.537(6) .
C32 H32A 0.9800 .
C32 H32B 0.9800 .
C32 H32C 0.9800 .
O10 C29 1.278(5) .
N3 C16 1.277(6) .
N3 C15 1.424(6) .
N6 C37 1.161(7) .
O8 H100 0.76(5) .
N1 C8 1.282(5) .
N1 N2 1.416(4) .
C18 C19 1.357(7) .
C18 C17 1.414(7) .
C18 H18 0.9500 .
N2 C9 1.294(5) .
N7 C38 1.137(6) .
C37 C36 1.451(7) .
C27 C25 1.522(6) .
C27 H27A 0.9800 .
C27 H27B 0.9800 .
C27 H27C 0.9800 .
C7 C6 1.404(5) .
C35 N5 1.139(8) .
C35 C34 1.460(9) .
C10 C11 1.384(7) .
C10 C15 1.409(6) .
C10 C9 1.489(5) .
C8 C6 1.461(5) .
C8 H8 0.9500 .
C25 C26 1.518(6) .
C25 C28 1.521(7) .
C25 C24 1.544(5) .
C30 C31 1.533(7) .
C30 C29 1.534(7) .
C20 C19 1.408(6) .
C20 H20 0.9500 .
C31 H31A 0.9800 .
C31 H31B 0.9800 .
C31 H31C 0.9800 .
C11 C12 1.397(6) .
C11 H11 0.9500 .
C17 C16 1.450(7) .
C12 C13 1.377(7) .
C12 H12 0.9500 .
C19 H19 0.9500 .
C34 H34A 0.9800 .
C34 H34B 0.9800 .
C34 H34C 0.9800 .
C52 C88 1.466(8) .
C52 H52A 0.9800 .
C52 H52B 0.9800 .
C52 H52C 0.9800 .
C14 C13 1.379(7) .
C14 C15 1.397(5) .
C14 H14 0.9500 .
C16 H16 0.9500 .
C23 H23A 0.9800 .
C23 H23B 0.9800 .
C23 H23C 0.9800 .
C28 H28A 0.9800 .
C28 H28B 0.9800 .
C28 H28C 0.9800 .
C13 H13 0.9500 .
C3 C4 1.391(5) .
C3 H3 0.9500 .
C4 H4 0.9500 .
C26 H26A 0.9800 .
C26 H26B 0.9800 .
C26 H26C 0.9800 .
C1 H1A 0.9800 .
C1 H1B 0.9800 .
C1 H1C 0.9800 .
N4 C88 1.140(7) .
C36 H36A 0.9800 .
C36 H36B 0.9800 .
C36 H36C 0.9800 .
C38 C39 1.463(6) .
C39 H39A 0.9800 .
C39 H39B 0.9800 .
C39 H39C 0.9800 .
